data_7130989
loop_
_publ_author_name
'\<Cern\'a, Michaela'
'Seed, John A.'
'Garrido Fernandez, Sara'
'Janicke, Michael T.'
'Scott, Brian L.'
'Whitehead, George F. S.'
'Gaunt, Andrew J.'
'Goodwin, Conrad A. P.'

_publ_section_title
;
 Isostructural \s-hydrocarbyl phospholide complexes of uranium, neptunium,
 and plutonium
;
_journal_name_full 'Chemical Communications'
_journal_paper_doi 10.1039/D2CC04803E
_journal_year 2022
_chemical_formula_moiety 'C20 H32 I O P2 U'
_chemical_formula_sum 'C20 H32 I O P2 U'
_chemical_formula_weight 715.32
_space_group_crystal_system triclinic
_space_group_IT_number 2
_space_group_name_Hall '-P 1'
_space_group_name_H-M_alt 'P -1'
_atom_sites_solution_hydrogens geom
_atom_sites_solution_primary dual
_audit_creation_date 2022-07-25
_audit_creation_method
;
Olex2 1.5
(compiled 2022.04.07 svn.rca3783a0 for OlexSys, GUI svn.r6498)
;
_audit_update_record
;
2022-07-28 deposited with the CCDC.	2022-10-28 downloaded from the CCDC.
;
_cell_angle_alpha 99.655(7)
_cell_angle_beta 96.384(6)
_cell_angle_gamma 99.298(6)
_cell_formula_units_Z 4
_cell_length_a 11.6875(8)
_cell_length_b 13.1727(11)
_cell_length_c 15.8575(14)
_cell_measurement_reflns_used 7994
_cell_measurement_temperature 100(1)
_cell_measurement_theta_max 29.8820
_cell_measurement_theta_min 2.1220
_cell_volume 2351.0(3)
_computing_cell_refinement 'CrysAlisPro 1.171.42.54a (Rigaku OD, 2022)'
_computing_data_collection 'CrysAlisPro 1.171.42.54a (Rigaku OD, 2022)'
_computing_data_reduction 'CrysAlisPro 1.171.42.54a (Rigaku OD, 2022)'
_computing_molecular_graphics 'Olex2 1.5 (Dolomanov et al., 2009)'
_computing_publication_material 'Olex2 1.5 (Dolomanov et al., 2009)'
_computing_structure_refinement 'SHELXL 2018/3 (Sheldrick, 2015)'
_computing_structure_solution 'SHELXT  (Sheldrick, 2015)'
_diffrn_ambient_temperature 100(1)
_diffrn_measured_fraction_theta_full 0.996
_diffrn_measured_fraction_theta_max 0.981
_diffrn_measurement_details
;
List of Runs (angles in degrees, time in seconds):

  # Type    Start    End  Width  t~exp~   \w     \q     \k     \f   Frames
#--------------------------------------------------------------------------
  1  \w      2.24 185.24   0.50   10.00    --   28.00  73.78 -25.76  366
  2  \w      2.24 185.24   0.50   10.00    --   28.00  73.78  64.24  366
  3  \w      2.24 185.24   0.50   10.00    --   28.00  73.78 154.24  366
  4  \w      2.24 185.24   0.50   10.00    --   28.00  73.78-115.76  366
;
_diffrn_measurement_device 'abstract diffractometer'
_diffrn_measurement_device_type 'Saxi-CrysAlisPro-abstract goniometer imported SAXI images'
_diffrn_measurement_method '\w scans'
_diffrn_radiation_type MoK\a
_diffrn_radiation_wavelength 0.71073
_diffrn_reflns_av_R_equivalents 0.0445
_diffrn_reflns_av_unetI/netI 0.0567
_diffrn_reflns_Laue_measured_fraction_full 0.996
_diffrn_reflns_Laue_measured_fraction_max 0.981
_diffrn_reflns_limit_h_max 14
_diffrn_reflns_limit_h_min -14
_diffrn_reflns_limit_k_max 16
_diffrn_reflns_limit_k_min -16
_diffrn_reflns_limit_l_max 19
_diffrn_reflns_limit_l_min -19
_diffrn_reflns_number 29950
_diffrn_reflns_point_group_measured_fraction_full 0.996
_diffrn_reflns_point_group_measured_fraction_max 0.981
_diffrn_reflns_theta_full 25.242
_diffrn_reflns_theta_max 26.370
_diffrn_reflns_theta_min 2.163
_exptl_absorpt_coefficient_mu 8.359
_exptl_absorpt_correction_T_max 0.32605
_exptl_absorpt_correction_T_min 0.30182
_exptl_absorpt_correction_type sphere
_exptl_absorpt_process_details
;
CrysAlisPro 1.171.42.54a (Rigaku Oxford Diffraction, 2022)
Spherical absorption correction
using equivalent radius and absorption coefficient.
Empirical absorption correction using spherical harmonics,
implemented in SCALE3 ABSPACK scaling algorithm.
;
_exptl_crystal_colour 'clear orange'
_exptl_crystal_colour_lustre clear
_exptl_crystal_colour_primary orange
_exptl_crystal_density_diffrn 2.021
_exptl_crystal_description block
_exptl_crystal_F_000 1340
_exptl_crystal_preparation 'By CAPG.'
_exptl_crystal_recrystallization_method 'From THF.'
_exptl_crystal_size_max 0.18
_exptl_crystal_size_mid 0.11
_exptl_crystal_size_min 0.1
_exptl_crystal_size_rad 0.400
_refine_diff_density_max 1.452
_refine_diff_density_min -0.748
_refine_diff_density_rms 0.159
_refine_ls_extinction_method none
_refine_ls_goodness_of_fit_ref 0.962
_refine_ls_hydrogen_treatment constr
_refine_ls_matrix_type full
_refine_ls_number_parameters 486
_refine_ls_number_reflns 9440
_refine_ls_number_restraints 111
_refine_ls_restrained_S_all 0.958
_refine_ls_R_factor_all 0.0375
_refine_ls_R_factor_gt 0.0264
_refine_ls_shift/su_max 0.003
_refine_ls_shift/su_mean 0.000
_refine_ls_structure_factor_coef Fsqd
_refine_ls_weighting_details 'w=1/[\s^2^(Fo^2^)+(0.0126P)^2^] where P=(Fo^2^+2Fc^2^)/3'
_refine_ls_weighting_scheme calc
_refine_ls_wR_factor_gt 0.0540
_refine_ls_wR_factor_ref 0.0576
_reflns_Friedel_coverage 0.000
_reflns_number_gt 7936
_reflns_number_total 9440
_reflns_threshold_expression 'I > 2\s(I)'
_cod_data_source_file d2cc04803e2.cif
_cod_data_source_block dq0844
_cod_database_code 7130989
_manchester_internal_validation_user GFSW
_shelx_shelxl_version_number 2018/3
_shelx_space_group_comment
;
The symmetry employed for this shelxl refinement is uniquely defined
by the following loop, which should always be used as a source of
symmetry information in preference to the above space-group names.
They are only intended as comments.
;
_shelx_estimated_absorpt_t_max 0.489
_shelx_estimated_absorpt_t_min 0.315
_olex2_refinement_description
;
1. Restrained distances
 C39A-C37 \\sim C39B-C37 \\sim C38A-C40 \\sim C38B-C40
 with sigma of 0.02
 C39A-C40 \\sim C39B-C40 \\sim C38B-C39B \\sim C39A-C38A \\sim C38A-C37 \\sim
C38B-C37
 with sigma of 0.02
2. Uiso/Uaniso restraints and constraints
C37 \\sim C40 \\sim C38A \\sim C39A: within 2A with sigma of 0.04 and sigma for
terminal atoms of 0.08 within 2A
C37 \\sim C40 \\sim C38A \\sim C39A \\sim C38B \\sim C39B: within 2A with sigma
of 0.02 and sigma for terminal atoms of 0.04 within 2A
3. Rigid body (RIGU) restrains
 C37, C40, C38A, C39A
 with sigma for 1-2 distances of 0.004 and sigma for 1-3 distances of 0.004
 C37, C40, C38A, C39A, C38B, C39B
 with sigma for 1-2 distances of 0.002 and sigma for 1-3 distances of 0.002
4. Others
 Sof(H37C)=Sof(H37D)=Sof(H40C)=Sof(H40D)=Sof(C38B)=Sof(H38C)=Sof(H38D)=
 Sof(C39B)=Sof(H39C)=Sof(H39D)=1-FVAR(1)
 Sof(H37A)=Sof(H37B)=Sof(H40A)=Sof(H40B)=Sof(C38A)=Sof(H38A)=Sof(H38B)=
 Sof(C39A)=Sof(H39A)=Sof(H39B)=FVAR(1)
5.a Secondary CH2 refined with riding coordinates:
 C17(H17A,H17B), C18(H18A,H18B), C19(H19A,H19B), C20(H20A,H20B), C37(H37A,
 H37B), C37(H37C,H37D), C40(H40A,H40B), C40(H40C,H40D), C38A(H38A,H38B),
 C39A(H39A,H39B), C38B(H38C,H38D), C39B(H39C,H39D)
5.b Idealised Me refined as rotating group:
 C5(H5A,H5B,H5C), C6(H6A,H6B,H6C), C7(H7A,H7B,H7C), C8(H8A,H8B,H8C), C13(H13A,
 H13B,H13C), C14(H14A,H14B,H14C), C15(H15A,H15B,H15C), C16(H16A,H16B,H16C),
 C25(H25A,H25B,H25C), C26(H26A,H26B,H26C), C27(H27A,H27B,H27C), C28(H28A,H28B,
 H28C), C33(H33A,H33B,H33C), C34(H34A,H34B,H34C), C35(H35A,H35B,H35C), C36(H36A,
 H36B,H36C)
;
_olex2_exptl_crystal_mounting_method 'From Paratone-N on a microscope slide, on to a micromount.'
_olex2_submission_special_instructions 'No special instructions were received'
_oxdiff_exptl_absorpt_empirical_details
;
Empirical correction (ABSPACK) includes:
- Absorption correction using spherical harmonics
- Frame scaling
;

loop_
_space_group_symop_operation_xyz
'x, y, z'
'-x, -y, -z'

loop_
_atom_site_label
_atom_site_type_symbol
_atom_site_fract_x
_atom_site_fract_y
_atom_site_fract_z
_atom_site_U_iso_or_equiv
_atom_site_adp_type
_atom_site_occupancy
_atom_site_site_symmetry_order
_atom_site_calc_flag
_atom_site_refinement_flags_posn
_atom_site_refinement_flags_adp
_atom_site_refinement_flags_occupancy
_atom_site_disorder_assembly
_atom_site_disorder_group
U1 U 0.27195(2) 0.74964(2) 0.03332(2) 0.01311(5) Uani 1 1 d . . . . .
U2 U 0.72438(2) 0.76631(2) 0.52019(2) 0.01336(5) Uani 1 1 d . . . . .
I1 I 0.42974(3) 0.94545(3) 0.14521(2) 0.02120(8) Uani 1 1 d . . . . .
I2 I 0.80483(3) 1.00624(3) 0.57865(2) 0.02334(9) Uani 1 1 d . . . . .
P1 P 0.37920(12) 0.64393(11) -0.10719(9) 0.0185(3) Uani 1 1 d . . . . .
P2 P 0.01875(12) 0.69608(11) -0.03843(9) 0.0196(3) Uani 1 1 d . . . . .
P3 P 0.54774(12) 0.65012(11) 0.37563(9) 0.0204(3) Uani 1 1 d . . . . .
P4 P 0.79548(13) 0.57469(11) 0.56710(9) 0.0223(3) Uani 1 1 d . . . . .
O1 O 0.2020(3) 0.6853(3) 0.1608(2) 0.0166(8) Uani 1 1 d . . . . .
O2 O 0.5435(3) 0.7616(3) 0.5880(2) 0.0203(8) Uani 1 1 d . . . . .
C1 C 0.3138(4) 0.5566(4) -0.0451(3) 0.0155(11) Uani 1 1 d . . . . .
C2 C 0.3757(4) 0.5712(4) 0.0379(3) 0.0168(11) Uani 1 1 d . . . . .
C3 C 0.4753(4) 0.6562(4) 0.0539(3) 0.0181(11) Uani 1 1 d . . . . .
C4 C 0.4879(4) 0.7039(4) -0.0183(3) 0.0157(11) Uani 1 1 d . . . . .
C5 C 0.2086(4) 0.4707(4) -0.0795(4) 0.0261(13) Uani 1 1 d . . . . .
H5A H 0.147749 0.477762 -0.042269 0.039 Uiso 1 1 calc R U . . .
H5B H 0.231798 0.402352 -0.080273 0.039 Uiso 1 1 calc R U . . .
H5C H 0.178115 0.476300 -0.138365 0.039 Uiso 1 1 calc R U . . .
C6 C 0.3500(5) 0.5021(4) 0.1031(3) 0.0261(13) Uani 1 1 d . . . . .
H6A H 0.358348 0.545759 0.160708 0.039 Uiso 1 1 calc R U . . .
H6B H 0.405197 0.453477 0.103297 0.039 Uiso 1 1 calc R U . . .
H6C H 0.269818 0.462347 0.087578 0.039 Uiso 1 1 calc R U . . .
C7 C 0.5590(5) 0.6847(4) 0.1381(3) 0.0260(13) Uani 1 1 d . . . . .
H7A H 0.623389 0.740581 0.133959 0.039 Uiso 1 1 calc R U . . .
H7B H 0.590679 0.622982 0.149319 0.039 Uiso 1 1 calc R U . . .
H7C H 0.517036 0.708981 0.185558 0.039 Uiso 1 1 calc R U . . .
C8 C 0.5878(4) 0.7894(4) -0.0232(4) 0.0251(13) Uani 1 1 d . . . . .
H8A H 0.566544 0.824369 -0.070968 0.038 Uiso 1 1 calc R U . . .
H8B H 0.657481 0.758950 -0.033067 0.038 Uiso 1 1 calc R U . . .
H8C H 0.604534 0.840421 0.031192 0.038 Uiso 1 1 calc R U . . .
C9 C 0.0554(4) 0.8202(4) 0.0324(3) 0.0180(12) Uani 1 1 d . . . . .
C10 C 0.1261(4) 0.8941(4) -0.0022(3) 0.0170(11) Uani 1 1 d . . . . .
C11 C 0.1568(4) 0.8513(4) -0.0846(3) 0.0160(11) Uani 1 1 d . . . . .
C12 C 0.1056(4) 0.7446(4) -0.1128(3) 0.0165(11) Uani 1 1 d . . . . .
C13 C 0.0087(5) 0.8461(5) 0.1167(3) 0.0290(14) Uani 1 1 d . . . . .
H13A H -0.036397 0.902323 0.114149 0.044 Uiso 1 1 calc R U . . .
H13B H 0.074181 0.868952 0.163989 0.044 Uiso 1 1 calc R U . . .
H13C H -0.042079 0.783715 0.126853 0.044 Uiso 1 1 calc R U . . .
C14 C 0.1601(5) 1.0089(4) 0.0383(3) 0.0225(12) Uani 1 1 d . . . . .
H14A H 0.097366 1.045612 0.021055 0.034 Uiso 1 1 calc R U . . .
H14B H 0.232532 1.039005 0.018697 0.034 Uiso 1 1 calc R U . . .
H14C H 0.172613 1.016720 0.101347 0.034 Uiso 1 1 calc R U . . .
C15 C 0.2299(5) 0.9157(4) -0.1360(3) 0.0212(12) Uani 1 1 d . . . . .
H15A H 0.303511 0.951658 -0.099813 0.032 Uiso 1 1 calc R U . . .
H15B H 0.186878 0.967718 -0.155095 0.032 Uiso 1 1 calc R U . . .
H15C H 0.247007 0.869812 -0.186557 0.032 Uiso 1 1 calc R U . . .
C16 C 0.1107(5) 0.6809(4) -0.2016(3) 0.0234(13) Uani 1 1 d . . . . .
H16A H 0.186593 0.703590 -0.219916 0.035 Uiso 1 1 calc R U . . .
H16B H 0.047744 0.691724 -0.243471 0.035 Uiso 1 1 calc R U . . .
H16C H 0.101186 0.606390 -0.198419 0.035 Uiso 1 1 calc R U . . .
C17 C 0.1002(5) 0.6056(4) 0.1635(3) 0.0251(13) Uani 1 1 d . . . . .
H17A H 0.095669 0.543196 0.117852 0.030 Uiso 1 1 calc R U . . .
H17B H 0.026928 0.633603 0.155113 0.030 Uiso 1 1 calc R U . . .
C18 C 0.1186(5) 0.5783(5) 0.2513(3) 0.0307(14) Uani 1 1 d . . . . .
H18A H 0.165824 0.522263 0.251412 0.037 Uiso 1 1 calc R U . . .
H18B H 0.042909 0.554999 0.270920 0.037 Uiso 1 1 calc R U . . .
C19 C 0.1836(5) 0.6796(5) 0.3075(4) 0.0345(16) Uani 1 1 d . . . . .
H19A H 0.231338 0.666176 0.358670 0.041 Uiso 1 1 calc R U . . .
H19B H 0.128503 0.725201 0.327157 0.041 Uiso 1 1 calc R U . . .
C20 C 0.2606(4) 0.7289(4) 0.2491(3) 0.0204(12) Uani 1 1 d . . . . .
H20A H 0.268216 0.806051 0.261495 0.025 Uiso 1 1 calc R U . . .
H20B H 0.339726 0.711080 0.257379 0.025 Uiso 1 1 calc R U . . .
C21 C 0.5694(5) 0.7876(4) 0.3800(3) 0.0201(12) Uani 1 1 d . . . . .
C22 C 0.6780(5) 0.8267(4) 0.3571(3) 0.0257(14) Uani 1 1 d . . . . .
C23 C 0.7465(5) 0.7470(5) 0.3399(3) 0.0247(13) Uani 1 1 d . . . . .
C24 C 0.6906(5) 0.6489(4) 0.3481(3) 0.0213(12) Uani 1 1 d . . . . .
C25 C 0.4800(5) 0.8547(5) 0.4042(4) 0.0345(15) Uani 1 1 d . . . . .
H25A H 0.413009 0.811464 0.420926 0.052 Uiso 1 1 calc R U . . .
H25B H 0.453433 0.884575 0.354578 0.052 Uiso 1 1 calc R U . . .
H25C H 0.515817 0.911339 0.452777 0.052 Uiso 1 1 calc R U . . .
C26 C 0.7119(6) 0.9359(5) 0.3422(4) 0.0438(19) Uani 1 1 d . . . . .
H26A H 0.674722 0.983380 0.380142 0.066 Uiso 1 1 calc R U . . .
H26B H 0.685962 0.938415 0.281796 0.066 Uiso 1 1 calc R U . . .
H26C H 0.797190 0.957638 0.355001 0.066 Uiso 1 1 calc R U . . .
C27 C 0.8638(5) 0.7714(6) 0.3093(4) 0.0461(19) Uani 1 1 d . . . . .
H27A H 0.914169 0.829406 0.350538 0.069 Uiso 1 1 calc R U . . .
H27B H 0.852740 0.791167 0.252438 0.069 Uiso 1 1 calc R U . . .
H27C H 0.900787 0.709337 0.304875 0.069 Uiso 1 1 calc R U . . .
C28 C 0.7358(5) 0.5477(5) 0.3256(4) 0.0372(16) Uani 1 1 d . . . . .
H28A H 0.821397 0.563153 0.329968 0.056 Uiso 1 1 calc R U . . .
H28B H 0.702129 0.512887 0.266483 0.056 Uiso 1 1 calc R U . . .
H28C H 0.713275 0.501641 0.365858 0.056 Uiso 1 1 calc R U . . .
C29 C 0.9168(4) 0.6671(4) 0.5525(3) 0.0196(12) Uani 1 1 d . . . . .
C30 C 0.9388(4) 0.7579(4) 0.6167(3) 0.0207(12) Uani 1 1 d . . . . .
C31 C 0.8580(5) 0.7560(4) 0.6779(3) 0.0190(12) Uani 1 1 d . . . . .
C32 C 0.7735(4) 0.6622(4) 0.6595(3) 0.0183(12) Uani 1 1 d . . . . .
C33 C 0.9989(5) 0.6465(5) 0.4856(4) 0.0331(15) Uani 1 1 d . . . . .
H33A H 0.963512 0.583053 0.443166 0.050 Uiso 1 1 calc R U . . .
H33B H 1.073916 0.636965 0.514584 0.050 Uiso 1 1 calc R U . . .
H33C H 1.011990 0.706235 0.456210 0.050 Uiso 1 1 calc R U . . .
C34 C 1.0445(5) 0.8448(4) 0.6245(4) 0.0278(14) Uani 1 1 d . . . . .
H34A H 1.058046 0.856809 0.566820 0.042 Uiso 1 1 calc R U . . .
H34B H 1.113732 0.824272 0.652939 0.042 Uiso 1 1 calc R U . . .
H34C H 1.029968 0.909294 0.658947 0.042 Uiso 1 1 calc R U . . .
C35 C 0.8659(5) 0.8398(4) 0.7583(3) 0.0261(13) Uani 1 1 d . . . . .
H35A H 0.888419 0.909234 0.744126 0.039 Uiso 1 1 calc R U . . .
H35B H 0.924826 0.829421 0.803521 0.039 Uiso 1 1 calc R U . . .
H35C H 0.789616 0.834669 0.778974 0.039 Uiso 1 1 calc R U . . .
C36 C 0.6839(5) 0.6356(4) 0.7173(3) 0.0283(14) Uani 1 1 d . . . . .
H36A H 0.635729 0.690039 0.724051 0.043 Uiso 1 1 calc R U . . .
H36B H 0.723768 0.631572 0.774091 0.043 Uiso 1 1 calc R U . . .
H36C H 0.633844 0.567933 0.691573 0.043 Uiso 1 1 calc R U . . .
C37 C 0.4386(5) 0.6786(4) 0.5747(4) 0.0325(14) Uani 1 1 d D U . . .
H37A H 0.452995 0.621846 0.605997 0.039 Uiso 0.720(14) 1 calc R U P A 1
H37B H 0.414337 0.648484 0.512550 0.039 Uiso 0.720(14) 1 calc R U P A 1
H37C H 0.460776 0.610840 0.581980 0.039 Uiso 0.280(14) 1 calc R U P A 2
H37D H 0.394989 0.670396 0.516052 0.039 Uiso 0.280(14) 1 calc R U P A 2
C40 C 0.5280(5) 0.8500(4) 0.6523(4) 0.0253(13) Uani 1 1 d D U . . .
H40A H 0.518765 0.911043 0.624998 0.030 Uiso 0.720(14) 1 calc R U P A 1
H40B H 0.596275 0.870550 0.698409 0.030 Uiso 0.720(14) 1 calc R U P A 1
H40C H 0.558104 0.917705 0.636183 0.030 Uiso 0.280(14) 1 calc R U P A 2
H40D H 0.567493 0.847943 0.710344 0.030 Uiso 0.280(14) 1 calc R U P A 2
C38A C 0.3462(6) 0.7359(7) 0.6119(6) 0.032(2) Uani 0.720(14) 1 d D U P A 1
H38A H 0.310388 0.773404 0.569784 0.039 Uiso 0.720(14) 1 calc R U P A 1
H38B H 0.283800 0.686891 0.629504 0.039 Uiso 0.720(14) 1 calc R U P A 1
C39A C 0.4172(7) 0.8115(6) 0.6891(5) 0.0269(19) Uani 0.720(14) 1 d D U P A 1
H39A H 0.434740 0.775835 0.737922 0.032 Uiso 0.720(14) 1 calc R U P A 1
H39B H 0.376568 0.869823 0.708474 0.032 Uiso 0.720(14) 1 calc R U P A 1
C38B C 0.3653(16) 0.7142(11) 0.6426(15) 0.032(4) Uani 0.280(14) 1 d D U P A 2
H38C H 0.389302 0.693477 0.698214 0.039 Uiso 0.280(14) 1 calc R U P A 2
H38D H 0.280809 0.686680 0.623494 0.039 Uiso 0.280(14) 1 calc R U P A 2
C39B C 0.3946(12) 0.8321(10) 0.6490(17) 0.032(4) Uani 0.280(14) 1 d D U P A 2
H39C H 0.371615 0.869937 0.701969 0.038 Uiso 0.280(14) 1 calc R U P A 2
H39D H 0.356316 0.853916 0.597840 0.038 Uiso 0.280(14) 1 calc R U P A 2

loop_
_atom_site_aniso_label
_atom_site_aniso_U_11
_atom_site_aniso_U_22
_atom_site_aniso_U_33
_atom_site_aniso_U_23
_atom_site_aniso_U_13
_atom_site_aniso_U_12
U1 0.01360(10) 0.01388(10) 0.01113(10) 0.00106(7) 0.00069(8) 0.00253(8)
U2 0.01365(10) 0.01415(10) 0.01119(10) 0.00094(7) 0.00086(8) 0.00151(8)
I1 0.02142(18) 0.01683(18) 0.02144(18) -0.00180(14) -0.00185(15) 0.00104(15)
I2 0.0259(2) 0.01565(18) 0.02534(19) 0.00031(15) 0.00095(16) 0.00027(15)
P1 0.0184(7) 0.0211(8) 0.0149(7) 0.0021(6) 0.0021(6) 0.0023(6)
P2 0.0142(7) 0.0199(8) 0.0240(8) 0.0068(6) 0.0007(6) -0.0006(6)
P3 0.0210(7) 0.0195(8) 0.0168(7) 0.0002(6) -0.0003(6) -0.0018(6)
P4 0.0275(8) 0.0177(8) 0.0221(8) 0.0035(6) 0.0023(6) 0.0061(6)
O1 0.0156(18) 0.0182(19) 0.0125(18) 0.0014(15) -0.0015(15) -0.0028(15)
O2 0.020(2) 0.017(2) 0.022(2) -0.0014(16) 0.0084(16) 0.0001(16)
C1 0.017(3) 0.010(3) 0.020(3) 0.002(2) 0.007(2) 0.005(2)
C2 0.020(3) 0.016(3) 0.018(3) 0.002(2) 0.007(2) 0.013(2)
C3 0.018(3) 0.023(3) 0.015(3) 0.000(2) 0.001(2) 0.012(2)
C4 0.013(3) 0.015(3) 0.019(3) 0.000(2) 0.004(2) 0.004(2)
C5 0.017(3) 0.018(3) 0.040(4) -0.002(3) 0.005(3) 0.002(2)
C6 0.030(3) 0.026(3) 0.028(3) 0.013(3) 0.008(3) 0.009(3)
C7 0.025(3) 0.031(3) 0.021(3) 0.002(3) -0.003(3) 0.011(3)
C8 0.020(3) 0.024(3) 0.031(3) 0.004(3) 0.008(3) 0.002(2)
C9 0.015(3) 0.026(3) 0.016(3) 0.008(2) 0.004(2) 0.007(2)
C10 0.009(2) 0.021(3) 0.021(3) 0.002(2) 0.000(2) 0.006(2)
C11 0.014(3) 0.022(3) 0.013(3) 0.006(2) 0.000(2) 0.005(2)
C12 0.011(3) 0.017(3) 0.018(3) -0.001(2) -0.006(2) 0.003(2)
C13 0.032(3) 0.038(4) 0.026(3) 0.013(3) 0.015(3) 0.017(3)
C14 0.019(3) 0.024(3) 0.023(3) 0.000(2) 0.002(2) 0.004(2)
C15 0.025(3) 0.023(3) 0.016(3) 0.005(2) 0.006(2) 0.003(2)
C16 0.029(3) 0.024(3) 0.015(3) -0.002(2) -0.003(2) 0.008(3)
C17 0.026(3) 0.020(3) 0.027(3) 0.005(2) 0.007(3) -0.004(3)
C18 0.033(3) 0.035(4) 0.025(3) 0.013(3) 0.007(3) 0.000(3)
C19 0.036(4) 0.045(4) 0.019(3) 0.007(3) 0.005(3) -0.005(3)
C20 0.019(3) 0.027(3) 0.012(3) 0.002(2) -0.002(2) -0.002(2)
C21 0.021(3) 0.026(3) 0.011(3) 0.001(2) -0.008(2) 0.007(2)
C22 0.033(3) 0.027(3) 0.011(3) 0.008(2) -0.004(2) -0.011(3)
C23 0.023(3) 0.037(4) 0.010(3) 0.001(2) -0.001(2) -0.001(3)
C24 0.024(3) 0.028(3) 0.010(3) -0.002(2) 0.000(2) 0.005(3)
C25 0.036(4) 0.031(4) 0.030(3) -0.007(3) -0.015(3) 0.015(3)
C26 0.060(5) 0.037(4) 0.026(3) 0.015(3) -0.014(3) -0.014(4)
C27 0.036(4) 0.078(5) 0.022(3) 0.008(3) 0.012(3) -0.002(4)
C28 0.041(4) 0.043(4) 0.021(3) -0.013(3) 0.001(3) 0.009(3)
C29 0.016(3) 0.027(3) 0.016(3) 0.005(2) -0.001(2) 0.006(2)
C30 0.016(3) 0.026(3) 0.021(3) 0.009(2) 0.000(2) 0.005(2)
C31 0.022(3) 0.023(3) 0.012(3) 0.003(2) -0.004(2) 0.009(2)
C32 0.020(3) 0.021(3) 0.018(3) 0.011(2) 0.006(2) 0.006(2)
C33 0.024(3) 0.055(4) 0.025(3) 0.005(3) 0.009(3) 0.021(3)
C34 0.021(3) 0.031(3) 0.030(3) 0.011(3) -0.006(3) -0.001(3)
C35 0.037(3) 0.028(3) 0.014(3) 0.004(2) 0.000(3) 0.010(3)
C36 0.033(3) 0.032(3) 0.025(3) 0.012(3) 0.010(3) 0.007(3)
C37 0.022(3) 0.031(3) 0.039(3) -0.002(3) 0.012(3) -0.005(2)
C40 0.030(3) 0.020(3) 0.026(3) -0.001(2) 0.015(2) 0.001(2)
C38A 0.024(4) 0.038(5) 0.037(5) 0.012(3) 0.012(3) 0.002(3)
C39A 0.030(4) 0.024(4) 0.033(4) 0.012(3) 0.017(3) 0.008(3)
C38B 0.027(7) 0.033(6) 0.037(8) 0.007(6) 0.014(6) -0.003(5)
C39B 0.030(4) 0.031(6) 0.037(9) 0.009(6) 0.018(6) 0.005(5)

loop_
_atom_type_symbol
_atom_type_description
_atom_type_scat_dispersion_real
_atom_type_scat_dispersion_imag
_atom_type_scat_source
C C 0.0033 0.0016 'International Tables Vol C Tables 4.2.6.8 and 6.1.1.4'
H H 0.0000 0.0000 'International Tables Vol C Tables 4.2.6.8 and 6.1.1.4'
I I -0.4742 1.8119 'International Tables Vol C Tables 4.2.6.8 and 6.1.1.4'
O O 0.0106 0.0060 'International Tables Vol C Tables 4.2.6.8 and 6.1.1.4'
P P 0.1023 0.0942 'International Tables Vol C Tables 4.2.6.8 and 6.1.1.4'
U U -9.6767 9.6646 'International Tables Vol C Tables 4.2.6.8 and 6.1.1.4'

loop_
_geom_angle_atom_site_label_1
_geom_angle_atom_site_label_2
_geom_angle_atom_site_label_3
_geom_angle
_geom_angle_site_symmetry_1
_geom_angle_site_symmetry_3
_geom_angle_publ_flag
P1 U1 I1 114.64(3) . . ?
P1 U1 P2 102.01(4) . . ?
P2 U1 I1 133.95(3) . . ?
O1 U1 I1 92.91(7) . . ?
O1 U1 P1 129.96(8) . . ?
O1 U1 P2 83.35(8) . . ?
O1 U1 C1 94.72(13) . . ?
O1 U1 C2 77.31(13) . . ?
O1 U1 C3 90.97(13) . . ?
O1 U1 C4 119.41(13) . . ?
O1 U1 C9 79.54(13) . . ?
O1 U1 C10 104.22(13) . . ?
O1 U1 C11 128.90(13) . . ?
O1 U1 C12 118.74(13) . . ?
C1 U1 I1 133.41(10) . . ?
C1 U1 P1 35.98(10) . . ?
C1 U1 P2 92.61(11) . . ?
C1 U1 C2 28.89(14) . . ?
C1 U1 C3 49.60(14) . . ?
C1 U1 C4 53.01(14) . . ?
C1 U1 C9 128.08(15) . . ?
C1 U1 C10 138.13(15) . . ?
C1 U1 C11 112.45(15) . . ?
C1 U1 C12 88.82(15) . . ?
C2 U1 I1 110.91(10) . . ?
C2 U1 P1 54.50(10) . . ?
C2 U1 P2 112.86(11) . . ?
C2 U1 C3 29.48(14) . . ?
C2 U1 C4 49.26(14) . . ?
C2 U1 C9 143.13(15) . . ?
C2 U1 C10 165.86(14) . . ?
C2 U1 C11 140.90(15) . . ?
C2 U1 C12 117.36(15) . . ?
C3 U1 I1 84.42(10) . . ?
C3 U1 P1 54.20(10) . . ?
C3 U1 P2 141.30(11) . . ?
C3 U1 C4 28.44(13) . . ?
C4 U1 I1 83.59(10) . . ?
C4 U1 P1 35.50(10) . . ?
C4 U1 P2 137.46(10) . . ?
C9 U1 I1 98.51(11) . . ?
C9 U1 P1 131.16(10) . . ?
C9 U1 P2 35.59(11) . . ?
C9 U1 C3 170.17(14) . . ?
C9 U1 C4 160.92(14) . . ?
C9 U1 C10 28.54(13) . . ?
C9 U1 C12 52.81(14) . . ?
C10 U1 I1 83.15(10) . . ?
C10 U1 P1 119.22(11) . . ?
C10 U1 P2 54.05(10) . . ?
C10 U1 C3 160.79(14) . . ?
C10 U1 C4 134.85(14) . . ?
C10 U1 C12 49.32(14) . . ?
C11 U1 I1 97.46(10) . . ?
C11 U1 P1 89.77(11) . . ?
C11 U1 P2 54.31(10) . . ?
C11 U1 C3 139.68(14) . . ?
C11 U1 C4 111.44(14) . . ?
C11 U1 C9 49.50(14) . . ?
C11 U1 C10 29.51(14) . . ?
C11 U1 C12 28.86(14) . . ?
C12 U1 I1 126.32(10) . . ?
C12 U1 P1 78.44(11) . . ?
C12 U1 P2 35.40(10) . . ?
C12 U1 C3 132.14(14) . . ?
C12 U1 C4 110.93(14) . . ?
P3 U2 I2 128.93(3) . . ?
P3 U2 P4 93.90(4) . . ?
P4 U2 I2 136.98(3) . . ?
O2 U2 I2 94.15(8) . . ?
O2 U2 P3 78.78(8) . . ?
O2 U2 P4 98.76(9) . . ?
O2 U2 C21 80.65(14) . . ?
O2 U2 C22 107.58(15) . . ?
O2 U2 C23 128.03(14) . . ?
O2 U2 C24 114.07(13) . . ?
O2 U2 C29 129.70(13) . . ?
O2 U2 C30 120.80(13) . . ?
O2 U2 C31 91.51(14) . . ?
O2 U2 C32 77.65(13) . . ?
C21 U2 I2 92.93(11) . . ?
C21 U2 P3 36.04(11) . . ?
C21 U2 P4 129.54(11) . . ?
C21 U2 C22 28.73(15) . . ?
C21 U2 C23 48.97(16) . . ?
C21 U2 C24 52.75(16) . . ?
C21 U2 C29 138.81(15) . . ?
C21 U2 C30 158.42(15) . . ?
C21 U2 C31 171.54(16) . . ?
C21 U2 C32 148.95(15) . . ?
C22 U2 I2 81.29(11) . . ?
C22 U2 P3 54.40(11) . . ?
C22 U2 P4 131.68(13) . . ?
C22 U2 C23 28.92(16) . . ?
C22 U2 C24 48.72(16) . . ?
C23 U2 I2 99.57(12) . . ?
C23 U2 P3 53.87(11) . . ?
C23 U2 P4 104.04(12) . . ?
C24 U2 I2 127.18(11) . . ?
C24 U2 P3 35.65(11) . . ?
C24 U2 P4 83.77(11) . . ?
C24 U2 C23 27.99(15) . . ?
C29 U2 I2 109.01(11) . . ?
C29 U2 P3 114.10(11) . . ?
C29 U2 P4 35.66(11) . . ?
C29 U2 C22 119.41(16) . . ?
C29 U2 C23 92.20(16) . . ?
C29 U2 C24 86.78(15) . . ?
C29 U2 C31 49.40(15) . . ?
C29 U2 C32 52.71(14) . . ?
C30 U2 I2 83.74(11) . . ?
C30 U2 P3 142.90(12) . . ?
C30 U2 P4 54.48(11) . . ?
C30 U2 C22 130.11(16) . . ?
C30 U2 C23 110.45(16) . . ?
C30 U2 C24 113.47(16) . . ?
C30 U2 C29 28.82(15) . . ?
C30 U2 C31 29.30(14) . . ?
C30 U2 C32 49.33(14) . . ?
C31 U2 I2 84.41(11) . . ?
C31 U2 P3 145.46(11) . . ?
C31 U2 P4 54.55(11) . . ?
C31 U2 C22 156.83(15) . . ?
C31 U2 C23 139.39(16) . . ?
C31 U2 C24 134.63(15) . . ?
C31 U2 C32 28.91(14) . . ?
C32 U2 I2 110.47(11) . . ?
C32 U2 P3 116.90(11) . . ?
C32 U2 P4 35.55(11) . . ?
C32 U2 C22 167.09(16) . . ?
C32 U2 C23 139.22(16) . . ?
C32 U2 C24 118.42(15) . . ?
C1 P1 U1 67.21(16) . . ?
C4 P1 U1 69.96(16) . . ?
C4 P1 C1 90.7(2) . . ?
C9 P2 U1 67.80(17) . . ?
C12 P2 U1 68.09(16) . . ?
C12 P2 C9 90.4(2) . . ?
C21 P3 U2 67.54(16) . . ?
C24 P3 U2 69.68(17) . . ?
C24 P3 C21 89.9(3) . . ?
C29 P4 U2 67.70(17) . . ?
C29 P4 C32 90.1(2) . . ?
C32 P4 U2 68.49(16) . . ?
C17 O1 U1 128.7(3) . . ?
C17 O1 C20 109.3(4) . . ?
C20 O1 U1 122.0(3) . . ?
C37 O2 U2 129.9(3) . . ?
C40 O2 U2 121.0(3) . . ?
C40 O2 C37 109.1(4) . . ?
P1 C1 U1 76.81(17) . . ?
C2 C1 U1 77.2(3) . . ?
C2 C1 P1 112.2(4) . . ?
C2 C1 C5 123.4(4) . . ?
C5 C1 U1 117.4(3) . . ?
C5 C1 P1 124.3(4) . . ?
C1 C2 U1 73.9(3) . . ?
C1 C2 C3 112.6(4) . . ?
C1 C2 C6 125.1(5) . . ?
C3 C2 U1 76.7(3) . . ?
C3 C2 C6 122.1(5) . . ?
C6 C2 U1 121.0(3) . . ?
C2 C3 U1 73.8(3) . . ?
C2 C3 C7 122.6(5) . . ?
C4 C3 U1 75.9(3) . . ?
C4 C3 C2 112.3(4) . . ?
C4 C3 C7 125.0(5) . . ?
C7 C3 U1 120.7(3) . . ?
P1 C4 U1 74.53(17) . . ?
C3 C4 U1 75.7(3) . . ?
C3 C4 P1 112.1(4) . . ?
C3 C4 C8 124.5(5) . . ?
C8 C4 U1 121.7(3) . . ?
C8 C4 P1 123.2(4) . . ?
C1 C5 H5A 109.5 . . ?
C1 C5 H5B 109.5 . . ?
C1 C5 H5C 109.5 . . ?
H5A C5 H5B 109.5 . . ?
H5A C5 H5C 109.5 . . ?
H5B C5 H5C 109.5 . . ?
C2 C6 H6A 109.5 . . ?
C2 C6 H6B 109.5 . . ?
C2 C6 H6C 109.5 . . ?
H6A C6 H6B 109.5 . . ?
H6A C6 H6C 109.5 . . ?
H6B C6 H6C 109.5 . . ?
C3 C7 H7A 109.5 . . ?
C3 C7 H7B 109.5 . . ?
C3 C7 H7C 109.5 . . ?
H7A C7 H7B 109.5 . . ?
H7A C7 H7C 109.5 . . ?
H7B C7 H7C 109.5 . . ?
C4 C8 H8A 109.5 . . ?
C4 C8 H8B 109.5 . . ?
C4 C8 H8C 109.5 . . ?
H8A C8 H8B 109.5 . . ?
H8A C8 H8C 109.5 . . ?
H8B C8 H8C 109.5 . . ?
P2 C9 U1 76.61(18) . . ?
C10 C9 U1 75.8(3) . . ?
C10 C9 P2 112.0(4) . . ?
C10 C9 C13 123.3(5) . . ?
C13 C9 U1 119.0(3) . . ?
C13 C9 P2 124.5(4) . . ?
C9 C10 U1 75.6(3) . . ?
C9 C10 C11 113.0(4) . . ?
C9 C10 C14 124.1(5) . . ?
C11 C10 U1 74.8(3) . . ?
C11 C10 C14 122.7(4) . . ?
C14 C10 U1 121.2(3) . . ?
C10 C11 U1 75.7(3) . . ?
C10 C11 C15 123.2(4) . . ?
C12 C11 U1 76.2(3) . . ?
C12 C11 C10 112.2(4) . . ?
C12 C11 C15 124.5(4) . . ?
C15 C11 U1 118.3(3) . . ?
P2 C12 U1 76.52(17) . . ?
C11 C12 U1 74.9(3) . . ?
C11 C12 P2 112.2(4) . . ?
C11 C12 C16 124.6(5) . . ?
C16 C12 U1 122.2(3) . . ?
C16 C12 P2 122.9(4) . . ?
C9 C13 H13A 109.5 . . ?
C9 C13 H13B 109.5 . . ?
C9 C13 H13C 109.5 . . ?
H13A C13 H13B 109.5 . . ?
H13A C13 H13C 109.5 . . ?
H13B C13 H13C 109.5 . . ?
C10 C14 H14A 109.5 . . ?
C10 C14 H14B 109.5 . . ?
C10 C14 H14C 109.5 . . ?
H14A C14 H14B 109.5 . . ?
H14A C14 H14C 109.5 . . ?
H14B C14 H14C 109.5 . . ?
C11 C15 H15A 109.5 . . ?
C11 C15 H15B 109.5 . . ?
C11 C15 H15C 109.5 . . ?
H15A C15 H15B 109.5 . . ?
H15A C15 H15C 109.5 . . ?
H15B C15 H15C 109.5 . . ?
C12 C16 H16A 109.5 . . ?
C12 C16 H16B 109.5 . . ?
C12 C16 H16C 109.5 . . ?
H16A C16 H16B 109.5 . . ?
H16A C16 H16C 109.5 . . ?
H16B C16 H16C 109.5 . . ?
O1 C17 H17A 110.7 . . ?
O1 C17 H17B 110.7 . . ?
O1 C17 C18 105.3(4) . . ?
H17A C17 H17B 108.8 . . ?
C18 C17 H17A 110.7 . . ?
C18 C17 H17B 110.7 . . ?
C17 C18 H18A 111.1 . . ?
C17 C18 H18B 111.1 . . ?
C17 C18 C19 103.5(4) . . ?
H18A C18 H18B 109.0 . . ?
C19 C18 H18A 111.1 . . ?
C19 C18 H18B 111.1 . . ?
C18 C19 H19A 111.0 . . ?
C18 C19 H19B 111.0 . . ?
C18 C19 C20 104.0(4) . . ?
H19A C19 H19B 109.0 . . ?
C20 C19 H19A 111.0 . . ?
C20 C19 H19B 111.0 . . ?
O1 C20 C19 105.6(4) . . ?
O1 C20 H20A 110.6 . . ?
O1 C20 H20B 110.6 . . ?
C19 C20 H20A 110.6 . . ?
C19 C20 H20B 110.6 . . ?
H20A C20 H20B 108.8 . . ?
P3 C21 U2 76.42(17) . . ?
C22 C21 U2 78.1(3) . . ?
C22 C21 P3 112.2(4) . . ?
C22 C21 C25 123.8(5) . . ?
C25 C21 U2 114.1(3) . . ?
C25 C21 P3 124.0(4) . . ?
C21 C22 U2 73.2(3) . . ?
C21 C22 C23 112.1(5) . . ?
C21 C22 C26 123.6(6) . . ?
C23 C22 U2 76.3(3) . . ?
C23 C22 C26 123.9(6) . . ?
C26 C22 U2 123.8(4) . . ?
C22 C23 U2 74.8(3) . . ?
C22 C23 C27 120.6(5) . . ?
C24 C23 U2 75.3(3) . . ?
C24 C23 C22 113.5(5) . . ?
C24 C23 C27 125.8(6) . . ?
C27 C23 U2 121.9(4) . . ?
P3 C24 U2 74.67(17) . . ?
C23 C24 U2 76.7(3) . . ?
C23 C24 P3 112.2(4) . . ?
C23 C24 C28 125.5(5) . . ?
C28 C24 U2 122.4(3) . . ?
C28 C24 P3 121.8(4) . . ?
C21 C25 H25A 109.5 . . ?
C21 C25 H25B 109.5 . . ?
C21 C25 H25C 109.5 . . ?
H25A C25 H25B 109.5 . . ?
H25A C25 H25C 109.5 . . ?
H25B C25 H25C 109.5 . . ?
C22 C26 H26A 109.5 . . ?
C22 C26 H26B 109.5 . . ?
C22 C26 H26C 109.5 . . ?
H26A C26 H26B 109.5 . . ?
H26A C26 H26C 109.5 . . ?
H26B C26 H26C 109.5 . . ?
C23 C27 H27A 109.5 . . ?
C23 C27 H27B 109.5 . . ?
C23 C27 H27C 109.5 . . ?
H27A C27 H27B 109.5 . . ?
H27A C27 H27C 109.5 . . ?
H27B C27 H27C 109.5 . . ?
C24 C28 H28A 109.5 . . ?
C24 C28 H28B 109.5 . . ?
C24 C28 H28C 109.5 . . ?
H28A C28 H28B 109.5 . . ?
H28A C28 H28C 109.5 . . ?
H28B C28 H28C 109.5 . . ?
P4 C29 U2 76.64(18) . . ?
C30 C29 U2 75.5(3) . . ?
C30 C29 P4 112.4(4) . . ?
C30 C29 C33 122.4(5) . . ?
C33 C29 U2 121.8(3) . . ?
C33 C29 P4 124.7(4) . . ?
C29 C30 U2 75.7(3) . . ?
C29 C30 C31 113.1(5) . . ?
C29 C30 C34 123.1(5) . . ?
C31 C30 U2 76.0(3) . . ?
C31 C30 C34 123.6(5) . . ?
C34 C30 U2 120.7(3) . . ?
C30 C31 U2 74.7(3) . . ?
C30 C31 C35 124.8(5) . . ?
C32 C31 U2 75.9(3) . . ?
C32 C31 C30 112.2(5) . . ?
C32 C31 C35 122.9(5) . . ?
C35 C31 U2 121.0(3) . . ?
P4 C32 U2 75.96(17) . . ?
C31 C32 U2 75.2(3) . . ?
C31 C32 P4 112.3(4) . . ?
C31 C32 C36 123.4(5) . . ?
C36 C32 U2 121.6(3) . . ?
C36 C32 P4 124.0(4) . . ?
C29 C33 H33A 109.5 . . ?
C29 C33 H33B 109.5 . . ?
C29 C33 H33C 109.5 . . ?
H33A C33 H33B 109.5 . . ?
H33A C33 H33C 109.5 . . ?
H33B C33 H33C 109.5 . . ?
C30 C34 H34A 109.5 . . ?
C30 C34 H34B 109.5 . . ?
C30 C34 H34C 109.5 . . ?
H34A C34 H34B 109.5 . . ?
H34A C34 H34C 109.5 . . ?
H34B C34 H34C 109.5 . . ?
C31 C35 H35A 109.5 . . ?
C31 C35 H35B 109.5 . . ?
C31 C35 H35C 109.5 . . ?
H35A C35 H35B 109.5 . . ?
H35A C35 H35C 109.5 . . ?
H35B C35 H35C 109.5 . . ?
C32 C36 H36A 109.5 . . ?
C32 C36 H36B 109.5 . . ?
C32 C36 H36C 109.5 . . ?
H36A C36 H36B 109.5 . . ?
H36A C36 H36C 109.5 . . ?
H36B C36 H36C 109.5 . . ?
O2 C37 H37A 111.1 . . ?
O2 C37 H37B 111.1 . . ?
O2 C37 H37C 110.6 . . ?
O2 C37 H37D 110.6 . . ?
O2 C37 C38A 103.4(5) . . ?
O2 C37 C38B 105.5(6) . . ?
H37A C37 H37B 109.0 . . ?
H37C C37 H37D 108.8 . . ?
C38A C37 H37A 111.1 . . ?
C38A C37 H37B 111.1 . . ?
C38B C37 H37C 110.6 . . ?
C38B C37 H37D 110.6 . . ?
O2 C40 H40A 110.6 . . ?
O2 C40 H40B 110.6 . . ?
O2 C40 H40C 111.4 . . ?
O2 C40 H40D 111.4 . . ?
O2 C40 C39A 105.6(4) . . ?
O2 C40 C39B 102.0(7) . . ?
H40A C40 H40B 108.7 . . ?
H40C C40 H40D 109.2 . . ?
C39A C40 H40A 110.6 . . ?
C39A C40 H40B 110.6 . . ?
C39B C40 H40C 111.4 . . ?
C39B C40 H40D 111.4 . . ?
C37 C38A H38A 111.3 . . ?
C37 C38A H38B 111.3 . . ?
H38A C38A H38B 109.2 . . ?
C39A C38A C37 102.2(6) . . ?
C39A C38A H38A 111.3 . . ?
C39A C38A H38B 111.3 . . ?
C40 C39A H39A 111.5 . . ?
C40 C39A H39B 111.5 . . ?
C38A C39A C40 101.5(6) . . ?
C38A C39A H39A 111.5 . . ?
C38A C39A H39B 111.5 . . ?
H39A C39A H39B 109.3 . . ?
C37 C38B H38C 111.7 . . ?
C37 C38B H38D 111.7 . . ?
C37 C38B C39B 100.3(10) . . ?
H38C C38B H38D 109.5 . . ?
C39B C38B H38C 111.7 . . ?
C39B C38B H38D 111.7 . . ?
C40 C39B H39C 111.5 . . ?
C40 C39B H39D 111.5 . . ?
C38B C39B C40 101.5(11) . . ?
C38B C39B H39C 111.5 . . ?
C38B C39B H39D 111.5 . . ?
H39C C39B H39D 109.3 . . ?

loop_
_geom_bond_atom_site_label_1
_geom_bond_atom_site_label_2
_geom_bond_distance
_geom_bond_site_symmetry_2
_geom_bond_publ_flag
U1 I1 3.0664(5) . ?
U1 P1 2.9359(14) . ?
U1 P2 2.9760(14) . ?
U1 O1 2.489(3) . ?
U1 C1 2.780(5) . ?
U1 C2 2.821(5) . ?
U1 C3 2.860(5) . ?
U1 C4 2.862(5) . ?
U1 C9 2.833(5) . ?
U1 C10 2.835(5) . ?
U1 C11 2.822(5) . ?
U1 C12 2.839(5) . ?
U2 I2 3.0977(5) . ?
U2 P3 2.9342(14) . ?
U2 P4 2.9639(15) . ?
U2 O2 2.473(3) . ?
U2 C21 2.790(5) . ?
U2 C22 2.852(5) . ?
U2 C23 2.871(5) . ?
U2 C24 2.853(5) . ?
U2 C29 2.819(5) . ?
U2 C30 2.815(5) . ?
U2 C31 2.833(5) . ?
U2 C32 2.842(5) . ?
P1 C1 1.772(5) . ?
P1 C4 1.769(5) . ?
P2 C9 1.780(5) . ?
P2 C12 1.773(5) . ?
P3 C21 1.776(5) . ?
P3 C24 1.773(5) . ?
P4 C29 1.776(5) . ?
P4 C32 1.776(5) . ?
O1 C17 1.464(5) . ?
O1 C20 1.466(5) . ?
O2 C37 1.474(6) . ?
O2 C40 1.462(6) . ?
C1 C2 1.398(7) . ?
C1 C5 1.511(6) . ?
C2 C3 1.446(7) . ?
C2 C6 1.511(7) . ?
C3 C4 1.405(7) . ?
C3 C7 1.519(7) . ?
C4 C8 1.504(6) . ?
C5 H5A 0.9800 . ?
C5 H5B 0.9800 . ?
C5 H5C 0.9800 . ?
C6 H6A 0.9800 . ?
C6 H6B 0.9800 . ?
C6 H6C 0.9800 . ?
C7 H7A 0.9800 . ?
C7 H7B 0.9800 . ?
C7 H7C 0.9800 . ?
C8 H8A 0.9800 . ?
C8 H8B 0.9800 . ?
C8 H8C 0.9800 . ?
C9 C10 1.397(7) . ?
C9 C13 1.507(7) . ?
C10 C11 1.441(7) . ?
C10 C14 1.511(7) . ?
C11 C12 1.411(7) . ?
C11 C15 1.506(6) . ?
C12 C16 1.526(7) . ?
C13 H13A 0.9800 . ?
C13 H13B 0.9800 . ?
C13 H13C 0.9800 . ?
C14 H14A 0.9800 . ?
C14 H14B 0.9800 . ?
C14 H14C 0.9800 . ?
C15 H15A 0.9800 . ?
C15 H15B 0.9800 . ?
C15 H15C 0.9800 . ?
C16 H16A 0.9800 . ?
C16 H16B 0.9800 . ?
C16 H16C 0.9800 . ?
C17 H17A 0.9900 . ?
C17 H17B 0.9900 . ?
C17 C18 1.497(7) . ?
C18 H18A 0.9900 . ?
C18 H18B 0.9900 . ?
C18 C19 1.508(7) . ?
C19 H19A 0.9900 . ?
C19 H19B 0.9900 . ?
C19 C20 1.512(7) . ?
C20 H20A 0.9900 . ?
C20 H20B 0.9900 . ?
C21 C22 1.401(7) . ?
C21 C25 1.514(8) . ?
C22 C23 1.429(8) . ?
C22 C26 1.494(7) . ?
C23 C24 1.384(7) . ?
C23 C27 1.510(7) . ?
C24 C28 1.514(8) . ?
C25 H25A 0.9800 . ?
C25 H25B 0.9800 . ?
C25 H25C 0.9800 . ?
C26 H26A 0.9800 . ?
C26 H26B 0.9800 . ?
C26 H26C 0.9800 . ?
C27 H27A 0.9800 . ?
C27 H27B 0.9800 . ?
C27 H27C 0.9800 . ?
C28 H28A 0.9800 . ?
C28 H28B 0.9800 . ?
C28 H28C 0.9800 . ?
C29 C30 1.402(7) . ?
C29 C33 1.528(7) . ?
C30 C31 1.428(7) . ?
C30 C34 1.521(7) . ?
C31 C32 1.417(7) . ?
C31 C35 1.524(7) . ?
C32 C36 1.505(7) . ?
C33 H33A 0.9800 . ?
C33 H33B 0.9800 . ?
C33 H33C 0.9800 . ?
C34 H34A 0.9800 . ?
C34 H34B 0.9800 . ?
C34 H34C 0.9800 . ?
C35 H35A 0.9800 . ?
C35 H35B 0.9800 . ?
C35 H35C 0.9800 . ?
C36 H36A 0.9800 . ?
C36 H36B 0.9800 . ?
C36 H36C 0.9800 . ?
C37 H37A 0.9900 . ?
C37 H37B 0.9900 . ?
C37 H37C 0.9900 . ?
C37 H37D 0.9900 . ?
C37 C38A 1.530(9) . ?
C37 C38B 1.510(14) . ?
C40 H40A 0.9900 . ?
C40 H40B 0.9900 . ?
C40 H40C 0.9900 . ?
C40 H40D 0.9900 . ?
C40 C39A 1.526(8) . ?
C40 C39B 1.532(13) . ?
C38A H38A 0.9900 . ?
C38A H38B 0.9900 . ?
C38A C39A 1.509(10) . ?
C39A H39A 0.9900 . ?
C39A H39B 0.9900 . ?
C38B H38C 0.9900 . ?
C38B H38D 0.9900 . ?
C38B C39B 1.519(14) . ?
C39B H39C 0.9900 . ?
C39B H39D 0.9900 . ?

loop_
_geom_torsion_atom_site_label_1
_geom_torsion_atom_site_label_2
_geom_torsion_atom_site_label_3
_geom_torsion_atom_site_label_4
_geom_torsion
_geom_torsion_site_symmetry_1
_geom_torsion_site_symmetry_2
_geom_torsion_site_symmetry_3
_geom_torsion_site_symmetry_4
_geom_torsion_publ_flag
U1 P1 C1 C2 -70.1(3) . . . . ?
U1 P1 C1 C5 114.3(4) . . . . ?
U1 P1 C4 C3 67.1(3) . . . . ?
U1 P1 C4 C8 -118.1(4) . . . . ?
U1 P2 C9 C10 68.4(3) . . . . ?
U1 P2 C9 C13 -116.2(5) . . . . ?
U1 P2 C12 C11 -67.2(3) . . . . ?
U1 P2 C12 C16 119.8(4) . . . . ?
U1 O1 C17 C18 165.1(3) . . . . ?
U1 O1 C20 C19 173.0(3) . . . . ?
U1 C1 C2 C3 -67.7(4) . . . . ?
U1 C1 C2 C6 116.9(5) . . . . ?
U1 C2 C3 C4 -66.8(4) . . . . ?
U1 C2 C3 C7 116.4(5) . . . . ?
U1 C3 C4 P1 -66.4(3) . . . . ?
U1 C3 C4 C8 118.9(5) . . . . ?
U1 C9 C10 C11 66.2(4) . . . . ?
U1 C9 C10 C14 -118.2(5) . . . . ?
U1 C10 C11 C12 68.3(4) . . . . ?
U1 C10 C11 C15 -114.7(5) . . . . ?
U1 C11 C12 P2 68.2(3) . . . . ?
U1 C11 C12 C16 -118.9(5) . . . . ?
U2 P3 C21 C22 70.9(3) . . . . ?
U2 P3 C21 C25 -110.1(4) . . . . ?
U2 P3 C24 C23 -68.3(4) . . . . ?
U2 P3 C24 C28 119.0(4) . . . . ?
U2 P4 C29 C30 67.9(4) . . . . ?
U2 P4 C29 C33 -119.7(5) . . . . ?
U2 P4 C32 C31 -67.2(3) . . . . ?
U2 P4 C32 C36 118.9(5) . . . . ?
U2 O2 C37 C38A -162.5(4) . . . . ?
U2 O2 C37 C38B 172.3(10) . . . . ?
U2 O2 C40 C39A -171.1(4) . . . . ?
U2 O2 C40 C39B 159.1(10) . . . . ?
U2 C21 C22 C23 67.0(4) . . . . ?
U2 C21 C22 C26 -119.8(5) . . . . ?
U2 C22 C23 C24 66.1(4) . . . . ?
U2 C22 C23 C27 -118.4(5) . . . . ?
U2 C23 C24 P3 67.1(3) . . . . ?
U2 C23 C24 C28 -120.6(5) . . . . ?
U2 C29 C30 C31 67.7(4) . . . . ?
U2 C29 C30 C34 -117.5(5) . . . . ?
U2 C30 C31 C32 67.4(4) . . . . ?
U2 C30 C31 C35 -117.4(5) . . . . ?
U2 C31 C32 P4 67.7(3) . . . . ?
U2 C31 C32 C36 -118.4(5) . . . . ?
P1 C1 C2 U1 69.8(3) . . . . ?
P1 C1 C2 C3 2.1(6) . . . . ?
P1 C1 C2 C6 -173.3(4) . . . . ?
P2 C9 C10 U1 -68.9(3) . . . . ?
P2 C9 C10 C11 -2.7(6) . . . . ?
P2 C9 C10 C14 172.9(4) . . . . ?
P3 C21 C22 U2 -69.8(3) . . . . ?
P3 C21 C22 C23 -2.8(6) . . . . ?
P3 C21 C22 C26 170.4(4) . . . . ?
P4 C29 C30 U2 -68.6(3) . . . . ?
P4 C29 C30 C31 -0.9(6) . . . . ?
P4 C29 C30 C34 173.9(4) . . . . ?
O1 C17 C18 C19 32.0(6) . . . . ?
O2 C37 C38A C39A -37.3(8) . . . . ?
O2 C37 C38B C39B 32.9(19) . . . . ?
O2 C40 C39A C38A -31.8(9) . . . . ?
O2 C40 C39B C38B 41.3(19) . . . . ?
C1 P1 C4 U1 -65.37(17) . . . . ?
C1 P1 C4 C3 1.8(4) . . . . ?
C1 P1 C4 C8 176.5(4) . . . . ?
C1 C2 C3 U1 66.0(4) . . . . ?
C1 C2 C3 C4 -0.8(6) . . . . ?
C1 C2 C3 C7 -177.6(5) . . . . ?
C2 C3 C4 U1 65.5(4) . . . . ?
C2 C3 C4 P1 -0.9(6) . . . . ?
C2 C3 C4 C8 -175.6(5) . . . . ?
C4 P1 C1 U1 67.87(18) . . . . ?
C4 P1 C1 C2 -2.2(4) . . . . ?
C4 P1 C1 C5 -177.8(4) . . . . ?
C5 C1 C2 U1 -114.5(5) . . . . ?
C5 C1 C2 C3 177.8(5) . . . . ?
C5 C1 C2 C6 2.3(8) . . . . ?
C6 C2 C3 U1 -118.4(5) . . . . ?
C6 C2 C3 C4 174.8(5) . . . . ?
C6 C2 C3 C7 -2.1(8) . . . . ?
C7 C3 C4 U1 -117.8(5) . . . . ?
C7 C3 C4 P1 175.9(4) . . . . ?
C7 C3 C4 C8 1.1(8) . . . . ?
C9 P2 C12 U1 65.77(18) . . . . ?
C9 P2 C12 C11 -1.5(4) . . . . ?
C9 P2 C12 C16 -174.4(4) . . . . ?
C9 C10 C11 U1 -66.7(4) . . . . ?
C9 C10 C11 C12 1.6(6) . . . . ?
C9 C10 C11 C15 178.6(4) . . . . ?
C10 C11 C12 U1 -68.0(4) . . . . ?
C10 C11 C12 P2 0.2(6) . . . . ?
C10 C11 C12 C16 173.0(5) . . . . ?
C12 P2 C9 U1 -66.03(17) . . . . ?
C12 P2 C9 C10 2.4(4) . . . . ?
C12 P2 C9 C13 177.8(5) . . . . ?
C13 C9 C10 U1 115.6(5) . . . . ?
C13 C9 C10 C11 -178.2(5) . . . . ?
C13 C9 C10 C14 -2.5(8) . . . . ?
C14 C10 C11 U1 117.6(5) . . . . ?
C14 C10 C11 C12 -174.1(4) . . . . ?
C14 C10 C11 C15 2.8(8) . . . . ?
C15 C11 C12 U1 115.1(5) . . . . ?
C15 C11 C12 P2 -176.7(4) . . . . ?
C15 C11 C12 C16 -3.9(8) . . . . ?
C17 O1 C20 C19 -5.2(6) . . . . ?
C17 C18 C19 C20 -35.0(6) . . . . ?
C18 C19 C20 O1 25.0(6) . . . . ?
C20 O1 C17 C18 -16.8(6) . . . . ?
C21 P3 C24 U2 66.00(17) . . . . ?
C21 P3 C24 C23 -2.3(4) . . . . ?
C21 P3 C24 C28 -175.0(4) . . . . ?
C21 C22 C23 U2 -65.1(4) . . . . ?
C21 C22 C23 C24 1.0(7) . . . . ?
C21 C22 C23 C27 176.5(5) . . . . ?
C22 C23 C24 U2 -65.8(4) . . . . ?
C22 C23 C24 P3 1.3(6) . . . . ?
C22 C23 C24 C28 173.6(5) . . . . ?
C24 P3 C21 U2 -67.97(18) . . . . ?
C24 P3 C21 C22 2.9(4) . . . . ?
C24 P3 C21 C25 -178.0(4) . . . . ?
C25 C21 C22 U2 111.1(5) . . . . ?
C25 C21 C22 C23 178.2(5) . . . . ?
C25 C21 C22 C26 -8.7(8) . . . . ?
C26 C22 C23 U2 121.7(5) . . . . ?
C26 C22 C23 C24 -172.2(5) . . . . ?
C26 C22 C23 C27 3.4(8) . . . . ?
C27 C23 C24 U2 118.9(5) . . . . ?
C27 C23 C24 P3 -174.0(4) . . . . ?
C27 C23 C24 C28 -1.7(9) . . . . ?
C29 P4 C32 U2 65.90(18) . . . . ?
C29 P4 C32 C31 -1.3(4) . . . . ?
C29 P4 C32 C36 -175.2(5) . . . . ?
C29 C30 C31 U2 -67.5(4) . . . . ?
C29 C30 C31 C32 -0.1(6) . . . . ?
C29 C30 C31 C35 175.1(5) . . . . ?
C30 C31 C32 U2 -66.6(4) . . . . ?
C30 C31 C32 P4 1.0(6) . . . . ?
C30 C31 C32 C36 175.0(5) . . . . ?
C32 P4 C29 U2 -66.63(18) . . . . ?
C32 P4 C29 C30 1.2(4) . . . . ?
C32 P4 C29 C33 173.7(5) . . . . ?
C33 C29 C30 U2 118.7(5) . . . . ?
C33 C29 C30 C31 -173.6(5) . . . . ?
C33 C29 C30 C34 1.2(8) . . . . ?
C34 C30 C31 U2 117.8(5) . . . . ?
C34 C30 C31 C32 -174.8(5) . . . . ?
C34 C30 C31 C35 0.3(8) . . . . ?
C35 C31 C32 U2 118.1(5) . . . . ?
C35 C31 C32 P4 -174.2(4) . . . . ?
C35 C31 C32 C36 -0.3(8) . . . . ?
C37 O2 C40 C39A 8.8(7) . . . . ?
C37 O2 C40 C39B -21.0(11) . . . . ?
C37 C38A C39A C40 42.1(9) . . . . ?
C37 C38B C39B C40 -45(2) . . . . ?
C40 O2 C37 C38A 17.6(7) . . . . ?
C40 O2 C37 C38B -7.5(12) . . . . ?
